data_4069451
loop_
_publ_author_name
'Wallis, Christopher J.'
'Kraft, Ira L.'
'Murphy, Jeffrey N.'
'Patrick, Brian O.'
'Mehrkhodavandi, Parisa'

_publ_section_title
;
 Reversible Orthopalladation of Phosphinimine&#x2212;Imine
 Dichloropalladium(II) Complexes
;
_journal_issue 13
_journal_name_full Organometallics
_journal_page_first 3889
_journal_paper_doi 10.1021/om900194s
_journal_volume 28
_journal_year 2009
_chemical_formula_sum 'C40 H35 Cl6 N2 P Pd'
_chemical_formula_weight 893.77
_chemical_name_systematic
;
 ?
;
_space_group_IT_number 14
_symmetry_cell_setting monoclinic
_symmetry_space_group_name_Hall '-P 2ybc'
_symmetry_space_group_name_H-M 'P 1 21/c 1'
_atom_sites_solution_hydrogens geom
_atom_sites_solution_primary direct
_atom_sites_solution_secondary difmap
_audit_creation_method SHELXL-97
_cell_angle_alpha 90.00
_cell_angle_beta 111.516(3)
_cell_angle_gamma 90.00
_cell_formula_units_Z 8
_cell_length_a 18.1562(12)
_cell_length_b 22.9851(17)
_cell_length_c 20.5796(17)
_cell_measurement_reflns_used 5493
_cell_measurement_temperature 173(2)
_cell_measurement_theta_max 22.21
_cell_measurement_theta_min 2.42
_cell_volume 7989.8(10)
_computing_structure_refinement 'SHELXL-97 (Sheldrick, 1997)'
_diffrn_ambient_temperature 173(2)
_diffrn_measured_fraction_theta_full 0.997
_diffrn_measured_fraction_theta_max 0.997
_diffrn_measurement_device_type 'Bruker X8 APEX II'
_diffrn_measurement_method 'area detector'
_diffrn_radiation_monochromator graphite
_diffrn_radiation_source 'fine-focus sealed tube'
_diffrn_radiation_type MoK\a
_diffrn_radiation_wavelength 0.71073
_diffrn_reflns_av_R_equivalents 0.0747
_diffrn_reflns_av_sigmaI/netI 0.0802
_diffrn_reflns_limit_h_max 19
_diffrn_reflns_limit_h_min -17
_diffrn_reflns_limit_k_max 24
_diffrn_reflns_limit_k_min -24
_diffrn_reflns_limit_l_max 22
_diffrn_reflns_limit_l_min -22
_diffrn_reflns_number 41622
_diffrn_reflns_theta_full 22.55
_diffrn_reflns_theta_max 22.55
_diffrn_reflns_theta_min 1.38
_exptl_absorpt_coefficient_mu 0.937
_exptl_absorpt_correction_T_max 0.954
_exptl_absorpt_correction_T_min 0.810
_exptl_absorpt_correction_type multi-scan
_exptl_crystal_colour orange
_exptl_crystal_density_diffrn 1.486
_exptl_crystal_density_method 'not measured'
_exptl_crystal_description irregular
_exptl_crystal_F_000 3616
_exptl_crystal_size_max 0.20
_exptl_crystal_size_mid 0.12
_exptl_crystal_size_min 0.05
_refine_diff_density_max 1.202
_refine_diff_density_min -0.831
_refine_diff_density_rms 0.098
_refine_ls_extinction_method none
_refine_ls_goodness_of_fit_ref 1.013
_refine_ls_hydrogen_treatment constr
_refine_ls_matrix_type full
_refine_ls_number_parameters 919
_refine_ls_number_reflns 10498
_refine_ls_number_restraints 56
_refine_ls_restrained_S_all 1.019
_refine_ls_R_factor_all 0.0981
_refine_ls_R_factor_gt 0.0532
_refine_ls_shift/su_max 0.002
_refine_ls_shift/su_mean 0.000
_refine_ls_structure_factor_coef Fsqd
_refine_ls_weighting_details 'calc w=1/[\s^2^(Fo^2^)+(0.0506P)^2^+23.1317P] where P=(Fo^2^+2Fc^2^)/3'
_refine_ls_weighting_scheme calc
_refine_ls_wR_factor_gt 0.1091
_refine_ls_wR_factor_ref 0.1259
_reflns_number_gt 6986
_reflns_number_total 10498
_reflns_threshold_expression >2sigma(I)
_cod_data_source_file om900194s_si_001.cif
_cod_data_source_block pm029
_cod_original_sg_symbol_H-M 'P 21/c'
_cod_database_code 4069451

loop_
_symmetry_equiv_pos_as_xyz
'x, y, z'
'-x, y+1/2, -z+1/2'
'-x, -y, -z'
'x, -y-1/2, z-1/2'

loop_
_atom_site_label
_atom_site_type_symbol
_atom_site_fract_x
_atom_site_fract_y
_atom_site_fract_z
_atom_site_U_iso_or_equiv
_atom_site_adp_type
_atom_site_occupancy
_atom_site_symmetry_multiplicity
_atom_site_calc_flag
_atom_site_refinement_flags
_atom_site_disorder_assembly
_atom_site_disorder_group
C1 C 0.5510(4) 0.8407(3) 0.2137(4) 0.0227(17) Uani 1 1 d . . .
C2 C 0.5405(4) 0.7983(3) 0.1627(4) 0.0277(18) Uani 1 1 d . . .
H2 H 0.5001 0.8032 0.1180 0.033 Uiso 1 1 calc R . .
C3 C 0.5880(4) 0.7490(3) 0.1761(4) 0.035(2) Uani 1 1 d . . .
H3 H 0.5790 0.7204 0.1407 0.042 Uiso 1 1 calc R . .
C4 C 0.6479(4) 0.7411(3) 0.2399(4) 0.0330(19) Uani 1 1 d . . .
H4 H 0.6792 0.7068 0.2494 0.040 Uiso 1 1 calc R . .
C5 C 0.6614(4) 0.7837(3) 0.2895(4) 0.0302(19) Uani 1 1 d . . .
H5 H 0.7043 0.7792 0.3328 0.036 Uiso 1 1 calc R . .
C6 C 0.6142(4) 0.8340(3) 0.2785(3) 0.0212(16) Uani 1 1 d . . .
C7 C 0.6362(4) 0.8805(3) 0.3312(3) 0.0235(17) Uani 1 1 d . . .
C8 C 0.7224(4) 0.8904(3) 0.3724(4) 0.0275(18) Uani 1 1 d . . .
C9 C 0.7734(4) 0.9039(3) 0.3378(4) 0.038(2) Uani 1 1 d . . .
H9 H 0.7532 0.9057 0.2882 0.046 Uiso 1 1 calc R . .
C10 C 0.8524(4) 0.9148(4) 0.3741(5) 0.049(2) Uani 1 1 d . . .
H10 H 0.8862 0.9255 0.3502 0.059 Uiso 1 1 calc R . .
C11 C 0.8820(5) 0.9097(3) 0.4464(5) 0.049(2) Uani 1 1 d . . .
H11 H 0.9364 0.9171 0.4722 0.059 Uiso 1 1 calc R . .
C12 C 0.8330(5) 0.8941(4) 0.4808(4) 0.049(2) Uani 1 1 d . . .
H12 H 0.8541 0.8894 0.5301 0.058 Uiso 1 1 calc R . .
C13 C 0.7525(4) 0.8850(3) 0.4439(4) 0.037(2) Uani 1 1 d . . .
H13 H 0.7186 0.8752 0.4680 0.045 Uiso 1 1 calc R . .
C14 C 0.6010(4) 0.9672(3) 0.3772(4) 0.0215(16) Uani 1 1 d . . .
C15 C 0.6204(4) 1.0139(3) 0.3438(4) 0.0302(18) Uani 1 1 d . . .
H15 H 0.6250 1.0086 0.2997 0.036 Uiso 1 1 calc R . .
C16 C 0.6329(4) 1.0682(3) 0.3747(4) 0.0321(19) Uani 1 1 d . . .
H16 H 0.6452 1.1000 0.3511 0.039 Uiso 1 1 calc R . .
C17 C 0.6279(4) 1.0770(3) 0.4401(4) 0.0321(19) Uani 1 1 d . . .
C18 C 0.6099(4) 1.0292(3) 0.4729(4) 0.0291(18) Uani 1 1 d . . .
H18 H 0.6068 1.0339 0.5176 0.035 Uiso 1 1 calc R . .
C19 C 0.5966(4) 0.9749(3) 0.4419(4) 0.0271(18) Uani 1 1 d . . .
H19 H 0.5843 0.9429 0.4653 0.033 Uiso 1 1 calc R . .
C20 C 0.6429(5) 1.1359(3) 0.4743(4) 0.047(2) Uani 1 1 d . . .
H20A H 0.6977 1.1379 0.5075 0.071 Uiso 1 1 calc R . .
H20B H 0.6067 1.1421 0.4991 0.071 Uiso 1 1 calc R . .
H20C H 0.6341 1.1660 0.4386 0.071 Uiso 1 1 calc R . .
C21 C 0.5549(4) 0.9226(3) 0.0985(4) 0.0241(17) Uani 1 1 d . . .
C22 C 0.5428(4) 0.9051(3) 0.0308(4) 0.0347(19) Uani 1 1 d . . .
H22 H 0.4905 0.9002 -0.0022 0.042 Uiso 1 1 calc R . .
C23 C 0.6074(5) 0.8945(3) 0.0115(5) 0.048(2) Uani 1 1 d . . .
H23 H 0.5992 0.8831 -0.0350 0.057 Uiso 1 1 calc R . .
C24 C 0.6831(5) 0.9005(4) 0.0593(5) 0.052(2) Uani 1 1 d . . .
H24 H 0.7269 0.8926 0.0459 0.062 Uiso 1 1 calc R . .
C25 C 0.6960(4) 0.9178(3) 0.1262(4) 0.041(2) Uani 1 1 d . . .
H25 H 0.7485 0.9220 0.1590 0.049 Uiso 1 1 calc R . .
C26 C 0.6326(4) 0.9290(3) 0.1457(4) 0.0318(19) Uani 1 1 d . . .
H26 H 0.6419 0.9413 0.1921 0.038 Uiso 1 1 calc R . .
C27 C 0.3863(4) 0.9121(3) 0.0635(4) 0.0265(18) Uani 1 1 d . . .
C28 C 0.3515(4) 0.9520(3) 0.0100(4) 0.046(2) Uani 1 1 d . . .
H28 H 0.3746 0.9893 0.0117 0.056 Uiso 1 1 calc R . .
C29 C 0.2842(5) 0.9374(4) -0.0450(4) 0.056(3) Uani 1 1 d . . .
H29 H 0.2603 0.9650 -0.0809 0.067 Uiso 1 1 calc R . .
C30 C 0.2510(5) 0.8837(4) -0.0489(5) 0.050(2) Uani 1 1 d . . .
H30 H 0.2045 0.8740 -0.0876 0.060 Uiso 1 1 calc R . .
C32 C 0.3524(4) 0.8575(3) 0.0602(4) 0.0289(18) Uani 1 1 d . . .
H32 H 0.3751 0.8301 0.0967 0.035 Uiso 1 1 calc R . .
C33 C 0.4723(4) 1.0057(3) 0.1554(3) 0.0242(17) Uani 1 1 d . . .
C34 C 0.4116(4) 1.0234(3) 0.1763(4) 0.035(2) Uani 1 1 d . . .
H34 H 0.3710 0.9968 0.1749 0.042 Uiso 1 1 calc R . .
C35 C 0.4097(5) 1.0806(3) 0.1997(4) 0.043(2) Uani 1 1 d . . .
H35 H 0.3686 1.0927 0.2149 0.052 Uiso 1 1 calc R . .
C36 C 0.4681(5) 1.1188(3) 0.2004(4) 0.044(2) Uani 1 1 d . . .
H36 H 0.4679 1.1574 0.2168 0.053 Uiso 1 1 calc R . .
C37 C 0.5260(5) 1.1017(3) 0.1780(4) 0.047(2) Uani 1 1 d . . .
H37 H 0.5653 1.1289 0.1777 0.056 Uiso 1 1 calc R . .
C38 C 0.5291(4) 1.0456(3) 0.1556(4) 0.033(2) Uani 1 1 d . . .
H38 H 0.5704 1.0344 0.1404 0.040 Uiso 1 1 calc R . .
CV31 C 0.2853(4) 0.8432(4) 0.0035(4) 0.044(2) Uani 1 1 d . . .
HV31 H 0.2625 0.8056 0.0005 0.052 Uiso 1 1 calc R . .
N1 N 0.5024(3) 0.8907(2) 0.2021(3) 0.0202(13) Uani 1 1 d . . .
N2 N 0.5814(3) 0.9123(2) 0.3397(3) 0.0203(13) Uani 1 1 d . . .
P1 P 0.47778(10) 0.93022(8) 0.13249(10) 0.0229(5) Uani 1 1 d . . .
Cl1 Cl 0.33368(10) 0.89188(8) 0.21565(10) 0.0338(5) Uani 1 1 d . . .
Cl2 Cl 0.43485(10) 0.89621(8) 0.38303(10) 0.0324(4) Uani 1 1 d . . .
Pd1 Pd 0.46529(3) 0.90005(2) 0.28402(3) 0.02158(15) Uani 1 1 d . . .
C39 C 0.0888(4) 0.9355(3) 0.3280(4) 0.0271(18) Uani 1 1 d . . .
C40 C 0.0745(4) 0.8963(3) 0.3735(4) 0.0347(19) Uani 1 1 d . . .
H40 H 0.0385 0.8651 0.3550 0.042 Uiso 1 1 calc R . .
C41 C 0.1116(4) 0.9019(3) 0.4456(4) 0.039(2) Uani 1 1 d . . .
H41 H 0.0997 0.8751 0.4755 0.047 Uiso 1 1 calc R . .
C42 C 0.1651(4) 0.9457(3) 0.4737(4) 0.036(2) Uani 1 1 d . . .
H42 H 0.1901 0.9496 0.5229 0.044 Uiso 1 1 calc R . .
C43 C 0.1818(4) 0.9839(3) 0.4295(4) 0.0306(18) Uani 1 1 d . . .
H43 H 0.2202 1.0135 0.4488 0.037 Uiso 1 1 calc R . .
C44 C 0.1443(3) 0.9805(3) 0.3573(3) 0.0201(16) Uani 1 1 d . . .
C45 C 0.1664(4) 1.0222(3) 0.3133(4) 0.0210(17) Uani 1 1 d . . .
C46 C 0.2482(4) 1.0485(3) 0.3422(3) 0.0205(16) Uani 1 1 d . . .
C47 C 0.3133(4) 1.0196(3) 0.3385(4) 0.0296(18) Uani 1 1 d . . .
H47 H 0.3071 0.9823 0.3175 0.035 Uiso 1 1 calc R . .
C48 C 0.3877(4) 1.0450(3) 0.3655(4) 0.037(2) Uani 1 1 d . . .
H48 H 0.4323 1.0247 0.3630 0.044 Uiso 1 1 calc R . .
C49 C 0.3974(4) 1.0988(3) 0.3955(4) 0.0339(19) Uani 1 1 d . . .
H49 H 0.4485 1.1161 0.4133 0.041 Uiso 1 1 calc R . .
C50 C 0.3331(4) 1.1283(3) 0.4002(4) 0.0299(18) Uani 1 1 d . . .
H50 H 0.3401 1.1652 0.4224 0.036 Uiso 1 1 calc R . .
C51 C 0.2587(4) 1.1035(3) 0.3722(3) 0.0268(17) Uani 1 1 d . . .
H51 H 0.2141 1.1244 0.3735 0.032 Uiso 1 1 calc R . .
C52 C 0.1466(4) 1.0713(3) 0.2068(4) 0.0250(17) Uani 1 1 d . . .
C53 C 0.1752(4) 1.0431(3) 0.1613(4) 0.035(2) Uani 1 1 d . . .
H53 H 0.1789 1.0019 0.1615 0.042 Uiso 1 1 calc R . .
C54 C 0.1985(4) 1.0757(4) 0.1155(4) 0.041(2) Uani 1 1 d . . .
H54 H 0.2177 1.0562 0.0842 0.050 Uiso 1 1 calc R . .
C55 C 0.1947(4) 1.1357(4) 0.1141(4) 0.0333(19) Uani 1 1 d . . .
C56 C 0.1661(4) 1.1621(3) 0.1598(4) 0.037(2) Uani 1 1 d . . .
H56 H 0.1628 1.2033 0.1598 0.044 Uiso 1 1 calc R . .
C57 C 0.1419(4) 1.1309(3) 0.2058(4) 0.0288(18) Uani 1 1 d . . .
H57 H 0.1222 1.1506 0.2366 0.035 Uiso 1 1 calc R . .
C58 C 0.2193(5) 1.1694(4) 0.0623(4) 0.058(3) Uani 1 1 d . . .
H58A H 0.2039 1.2103 0.0622 0.088 Uiso 1 1 calc R . .
H58B H 0.1930 1.1529 0.0155 0.088 Uiso 1 1 calc R . .
H58C H 0.2768 1.1667 0.0755 0.088 Uiso 1 1 calc R . .
C59 C 0.1191(4) 0.8214(3) 0.2604(3) 0.0240(17) Uani 1 1 d . . .
C60 C 0.1040(4) 0.7626(3) 0.2642(4) 0.0320(19) Uani 1 1 d . . .
H60 H 0.0522 0.7480 0.2397 0.038 Uiso 1 1 calc R . .
C61 C 0.1633(4) 0.7247(3) 0.3034(4) 0.044(2) Uani 1 1 d . . .
H61 H 0.1522 0.6845 0.3054 0.052 Uiso 1 1 calc R . .
C62 C 0.2390(4) 0.7459(3) 0.3396(4) 0.042(2) Uani 1 1 d . . .
H62 H 0.2794 0.7204 0.3675 0.051 Uiso 1 1 calc R . .
C63 C 0.2555(4) 0.8039(3) 0.3349(4) 0.0299(19) Uani 1 1 d . . .
H63 H 0.3078 0.8180 0.3584 0.036 Uiso 1 1 calc R . .
C64 C 0.1963(4) 0.8420(3) 0.2963(3) 0.0261(17) Uani 1 1 d . . .
H64 H 0.2080 0.8820 0.2940 0.031 Uiso 1 1 calc R . .
C65 C -0.0495(4) 0.8318(3) 0.1879(4) 0.0309(19) Uani 1 1 d . . .
C66 C -0.0952(4) 0.8376(3) 0.2289(5) 0.041(2) Uani 1 1 d . . .
H66 H -0.0798 0.8643 0.2668 0.050 Uiso 1 1 calc R . .
C67 C -0.1633(4) 0.8046(3) 0.2149(5) 0.050(2) Uani 1 1 d . . .
H67 H -0.1944 0.8084 0.2432 0.060 Uiso 1 1 calc R . .
C68 C -0.1853(5) 0.7664(4) 0.1597(5) 0.050(2) Uani 1 1 d . . .
H68 H -0.2320 0.7439 0.1497 0.060 Uiso 1 1 calc R . .
C69 C -0.1408(5) 0.7603(3) 0.1185(4) 0.045(2) Uani 1 1 d . . .
H69 H -0.1569 0.7340 0.0802 0.054 Uiso 1 1 calc R . .
C70 C -0.0722(4) 0.7928(3) 0.1334(4) 0.036(2) Uani 1 1 d . . .
H70 H -0.0406 0.7882 0.1058 0.043 Uiso 1 1 calc R . .
C71 C 0.0558(4) 0.8884(3) 0.1300(4) 0.0260(18) Uani 1 1 d . . .
C72 C 0.1308(4) 0.8854(3) 0.1259(4) 0.0317(19) Uani 1 1 d . . .
H72 H 0.1740 0.8706 0.1645 0.038 Uiso 1 1 calc R . .
C73 C 0.1431(5) 0.9032(3) 0.0676(4) 0.040(2) Uani 1 1 d . . .
H73 H 0.1946 0.9014 0.0658 0.048 Uiso 1 1 calc R . .
C74 C 0.0808(5) 0.9239(3) 0.0112(4) 0.040(2) Uani 1 1 d . . .
H74 H 0.0887 0.9359 -0.0300 0.048 Uiso 1 1 calc R . .
C75 C 0.0071(5) 0.9270(3) 0.0148(4) 0.043(2) Uani 1 1 d . . .
H75 H -0.0357 0.9412 -0.0244 0.051 Uiso 1 1 calc R . .
C76 C -0.0069(4) 0.9103(3) 0.0733(4) 0.038(2) Uani 1 1 d . . .
H76 H -0.0583 0.9135 0.0750 0.046 Uiso 1 1 calc R . .
N3 N 0.0522(3) 0.9306(2) 0.2551(3) 0.0273(15) Uani 1 1 d . . .
N4 N 0.1189(3) 1.0369(2) 0.2523(3) 0.0250(14) Uani 1 1 d . . .
P2 P 0.04336(10) 0.87117(8) 0.21076(10) 0.0275(5) Uani 1 1 d . . .
Cl3 Cl -0.12065(11) 0.97370(9) 0.16665(14) 0.0642(8) Uani 1 1 d . . .
Cl4 Cl -0.04023(10) 1.10124(8) 0.17656(10) 0.0362(5) Uani 1 1 d . . .
Pd2 Pd 0.00603(3) 1.00856(2) 0.21145(3) 0.02740(17) Uani 1 1 d . . .
C77 C 0.0237(5) 0.7807(4) 0.9662(6) 0.096(4) Uani 1 1 d D A 1
H77A H -0.0086 0.8139 0.9403 0.115 Uiso 1 1 calc R A 1
H77B H 0.0552 0.7942 1.0141 0.115 Uiso 1 1 calc R A 1
Cl5 Cl -0.03854(19) 0.72510(13) 0.9708(2) 0.1162(13) Uani 1 1 d D A 1
Cl6 Cl 0.0866(2) 0.75926(13) 0.92563(19) 0.1057(11) Uani 1 1 d D A 1
C78 C 0.2801(7) 0.7420(5) 0.1858(6) 0.096(4) Uani 1 1 d . . .
H78A H 0.2632 0.7166 0.2166 0.115 Uiso 1 1 calc R . .
H78B H 0.2730 0.7829 0.1974 0.115 Uiso 1 1 calc R . .
Cl7 Cl 0.2224(2) 0.72916(17) 0.1024(2) 0.1310(14) Uani 1 1 d . . .
Cl8 Cl 0.38337(18) 0.72927(11) 0.20277(15) 0.0871(9) Uani 1 1 d . . .
C79 C 0.5124(4) 0.7583(4) 0.4069(5) 0.080(3) Uani 1 1 d D . .
H79A H 0.4960 0.7989 0.3929 0.096 Uiso 1 1 calc R . .
H79B H 0.5003 0.7351 0.3638 0.096 Uiso 1 1 calc R . .
Cl9 Cl 0.45715(16) 0.73156(13) 0.45360(18) 0.0958(10) Uani 1 1 d D . .
Cl10 Cl 0.61382(17) 0.75688(12) 0.45320(17) 0.0890(9) Uani 1 1 d D . .
C80 C 0.1488(6) 0.5674(7) 0.2130(7) 0.092(7) Uani 0.626(9) 1 d PD B 1
H80A H 0.1391 0.5257 0.2008 0.110 Uiso 0.626(9) 1 calc PR B 1
H80B H 0.1253 0.5764 0.2483 0.110 Uiso 0.626(9) 1 calc PR B 1
Cl11 Cl 0.1014(7) 0.6085(7) 0.1391(7) 0.307(8) Uiso 0.626(9) 1 d PD B 1
Cl12 Cl 0.2507(3) 0.5791(2) 0.2501(3) 0.106(2) Uiso 0.626(9) 1 d PD B 1
C80B C 0.1212(8) 0.6036(7) 0.1378(12) 0.015(5) Uiso 0.267(8) 1 d PD C 2
H80C H 0.1274 0.6157 0.0940 0.018 Uiso 0.267(8) 1 calc PR C 2
H80D H 0.1090 0.6388 0.1598 0.018 Uiso 0.267(8) 1 calc PR C 2
Cl13 Cl 0.0419(7) 0.5548(7) 0.1181(9) 0.150(8) Uiso 0.267(8) 1 d PD C 2
Cl14 Cl 0.2100(6) 0.5737(5) 0.1939(7) 0.096(5) Uiso 0.267(8) 1 d PD C 2
C80C C 0.054(2) 0.6355(11) 0.125(3) 0.015(5) Uiso 0.129(6) 1 d PD D 3
H80E H 0.0948 0.6615 0.1567 0.018 Uiso 0.129(6) 1 calc PR D 3
H80F H 0.0394 0.6517 0.0769 0.018 Uiso 0.129(6) 1 calc PR D 3
Cl15 Cl -0.0281(14) 0.6362(11) 0.1475(14) 0.112(11) Uiso 0.129(6) 1 d PD D 3
Cl16 Cl 0.0963(18) 0.5677(13) 0.1263(17) 0.121(12) Uiso 0.129(6) 1 d PD D 3

loop_
_atom_site_aniso_label
_atom_site_aniso_U_11
_atom_site_aniso_U_22
_atom_site_aniso_U_33
_atom_site_aniso_U_23
_atom_site_aniso_U_13
_atom_site_aniso_U_12
C1 0.027(4) 0.019(4) 0.029(4) -0.001(3) 0.019(4) -0.002(3)
C2 0.025(4) 0.030(4) 0.027(4) -0.003(4) 0.009(3) 0.001(3)
C3 0.037(5) 0.018(4) 0.055(6) -0.011(4) 0.023(4) 0.000(4)
C4 0.033(5) 0.023(4) 0.046(5) 0.005(4) 0.019(4) 0.011(3)
C5 0.025(4) 0.030(4) 0.035(5) 0.009(4) 0.011(4) 0.009(3)
C6 0.023(4) 0.021(4) 0.024(4) 0.002(3) 0.014(3) 0.008(3)
C7 0.022(4) 0.026(4) 0.021(4) 0.002(3) 0.005(3) 0.004(3)
C8 0.020(4) 0.021(4) 0.034(5) -0.010(3) 0.003(4) 0.006(3)
C9 0.027(5) 0.061(6) 0.027(5) 0.002(4) 0.012(4) 0.007(4)
C10 0.027(5) 0.074(7) 0.046(6) -0.006(5) 0.013(4) 0.005(4)
C11 0.021(5) 0.055(6) 0.060(7) -0.012(5) 0.001(5) 0.006(4)
C12 0.036(5) 0.061(6) 0.037(5) -0.009(5) 0.000(4) 0.010(4)
C13 0.033(5) 0.045(5) 0.029(5) 0.000(4) 0.005(4) 0.005(4)
C14 0.016(4) 0.027(4) 0.023(4) -0.003(3) 0.010(3) 0.005(3)
C15 0.035(4) 0.037(5) 0.021(4) -0.006(4) 0.013(4) -0.004(4)
C16 0.044(5) 0.030(5) 0.024(5) -0.005(4) 0.014(4) -0.008(4)
C17 0.026(4) 0.031(4) 0.035(5) -0.011(4) 0.006(4) -0.005(3)
C18 0.027(4) 0.041(5) 0.017(4) -0.007(4) 0.005(3) 0.000(3)
C19 0.029(4) 0.026(4) 0.023(4) 0.004(3) 0.006(3) 0.003(3)
C20 0.062(6) 0.045(5) 0.042(5) -0.014(4) 0.028(5) -0.015(4)
C21 0.023(4) 0.019(4) 0.031(5) 0.006(3) 0.011(4) 0.002(3)
C22 0.037(5) 0.036(5) 0.027(5) 0.002(4) 0.006(4) -0.003(4)
C23 0.063(6) 0.050(6) 0.045(6) 0.005(4) 0.039(5) 0.005(5)
C24 0.040(6) 0.061(6) 0.065(7) 0.011(5) 0.033(5) 0.006(5)
C25 0.021(4) 0.058(6) 0.041(6) 0.015(4) 0.008(4) -0.002(4)
C26 0.025(4) 0.034(4) 0.034(5) 0.000(4) 0.009(4) -0.005(3)
C27 0.022(4) 0.027(4) 0.025(4) -0.002(3) 0.003(3) 0.008(3)
C28 0.034(5) 0.040(5) 0.047(6) 0.000(4) -0.007(4) 0.005(4)
C29 0.038(5) 0.071(7) 0.037(6) -0.001(5) -0.011(4) 0.012(5)
C30 0.029(5) 0.066(7) 0.043(6) -0.027(5) -0.002(4) -0.005(5)
C32 0.023(4) 0.033(5) 0.031(5) -0.014(4) 0.010(4) -0.007(3)
C33 0.018(4) 0.021(4) 0.025(4) -0.001(3) -0.002(3) 0.002(3)
C34 0.031(5) 0.030(5) 0.042(5) 0.001(4) 0.009(4) -0.001(3)
C35 0.053(5) 0.030(5) 0.047(6) -0.001(4) 0.019(5) 0.019(4)
C36 0.050(5) 0.017(4) 0.060(6) -0.005(4) 0.015(5) -0.009(4)
C37 0.052(6) 0.028(5) 0.053(6) 0.000(4) 0.010(5) -0.005(4)
C38 0.026(4) 0.023(4) 0.041(5) 0.001(4) 0.000(4) -0.002(3)
CV31 0.037(5) 0.044(5) 0.052(6) -0.023(5) 0.019(5) -0.015(4)
N1 0.022(3) 0.016(3) 0.024(3) -0.004(3) 0.010(3) 0.002(2)
N2 0.023(3) 0.022(3) 0.015(3) 0.001(3) 0.007(3) 0.005(3)
P1 0.0182(10) 0.0222(10) 0.0234(11) -0.0029(8) 0.0019(9) 0.0004(8)
Cl1 0.0230(10) 0.0390(11) 0.0376(12) -0.0082(9) 0.0089(9) -0.0033(8)
Cl2 0.0335(10) 0.0341(11) 0.0361(11) -0.0043(9) 0.0205(9) -0.0015(8)
Pd1 0.0188(3) 0.0203(3) 0.0254(3) -0.0027(3) 0.0078(2) 0.0016(2)
C39 0.017(4) 0.019(4) 0.043(5) 0.000(4) 0.008(4) 0.002(3)
C40 0.027(4) 0.033(5) 0.047(6) -0.003(4) 0.017(4) -0.009(4)
C41 0.039(5) 0.040(5) 0.044(5) 0.013(4) 0.022(4) -0.001(4)
C42 0.039(5) 0.041(5) 0.030(5) 0.001(4) 0.012(4) -0.010(4)
C43 0.026(4) 0.029(4) 0.037(5) -0.011(4) 0.013(4) -0.006(3)
C44 0.013(4) 0.020(4) 0.025(4) -0.002(3) 0.004(3) -0.001(3)
C45 0.020(4) 0.013(4) 0.029(5) -0.009(3) 0.009(4) 0.003(3)
C46 0.014(4) 0.020(4) 0.023(4) 0.002(3) 0.001(3) -0.001(3)
C47 0.026(4) 0.025(4) 0.033(5) 0.003(3) 0.006(4) -0.001(3)
C48 0.017(4) 0.038(5) 0.051(6) 0.009(4) 0.008(4) 0.003(4)
C49 0.021(4) 0.035(5) 0.037(5) 0.010(4) -0.001(4) -0.010(4)
C50 0.039(5) 0.020(4) 0.028(5) -0.003(3) 0.009(4) -0.012(4)
C51 0.019(4) 0.028(4) 0.031(4) 0.002(4) 0.006(3) 0.000(3)
C52 0.012(4) 0.034(5) 0.025(4) 0.000(4) 0.002(3) 0.003(3)
C53 0.025(4) 0.039(5) 0.043(5) -0.007(4) 0.016(4) 0.004(4)
C54 0.033(5) 0.064(6) 0.032(5) -0.007(4) 0.018(4) -0.001(4)
C55 0.018(4) 0.049(6) 0.028(5) 0.004(4) 0.003(4) -0.006(4)
C56 0.031(5) 0.038(5) 0.034(5) 0.003(4) 0.004(4) -0.002(4)
C57 0.035(5) 0.035(5) 0.016(4) -0.002(3) 0.009(4) 0.001(4)
C58 0.057(6) 0.083(7) 0.042(6) 0.003(5) 0.026(5) -0.014(5)
C59 0.024(4) 0.023(4) 0.024(4) 0.000(3) 0.008(3) -0.001(3)
C60 0.022(4) 0.033(5) 0.038(5) -0.002(4) 0.007(4) -0.008(3)
C61 0.041(5) 0.023(4) 0.062(6) 0.017(4) 0.013(5) -0.001(4)
C62 0.031(5) 0.045(5) 0.044(5) 0.021(4) 0.007(4) 0.003(4)
C63 0.015(4) 0.039(5) 0.032(5) 0.001(4) 0.004(3) 0.001(3)
C64 0.024(4) 0.029(4) 0.026(4) -0.003(3) 0.010(4) -0.005(3)
C65 0.018(4) 0.025(4) 0.039(5) 0.000(4) -0.002(4) 0.002(3)
C66 0.022(4) 0.027(4) 0.069(7) -0.014(4) 0.010(4) -0.006(4)
C67 0.030(5) 0.041(5) 0.085(7) -0.001(5) 0.027(5) -0.004(4)
C68 0.034(5) 0.038(5) 0.067(7) 0.001(5) 0.004(5) -0.014(4)
C69 0.043(5) 0.035(5) 0.043(6) -0.004(4) 0.000(5) -0.017(4)
C70 0.032(5) 0.029(4) 0.042(5) -0.002(4) 0.008(4) -0.009(4)
C71 0.029(4) 0.012(4) 0.030(4) -0.008(3) 0.002(4) -0.002(3)
C72 0.023(4) 0.038(5) 0.031(5) -0.005(4) 0.006(4) 0.010(3)
C73 0.040(5) 0.046(5) 0.035(5) -0.007(4) 0.016(4) 0.005(4)
C74 0.059(6) 0.029(4) 0.031(5) -0.008(4) 0.016(5) -0.001(4)
C75 0.042(5) 0.031(5) 0.039(6) 0.005(4) -0.003(4) 0.004(4)
C76 0.027(4) 0.030(5) 0.052(6) 0.011(4) 0.008(4) 0.004(3)
N3 0.014(3) 0.025(3) 0.032(4) -0.005(3) -0.004(3) -0.002(2)
N4 0.019(3) 0.026(3) 0.029(4) -0.001(3) 0.008(3) 0.002(3)
P2 0.0164(10) 0.0223(10) 0.0372(12) -0.0037(9) 0.0019(9) -0.0035(8)
Cl3 0.0170(10) 0.0398(13) 0.113(2) -0.0046(13) -0.0036(12) -0.0001(9)
Cl4 0.0252(10) 0.0315(10) 0.0463(12) 0.0025(9) 0.0064(9) 0.0108(8)
Pd2 0.0138(3) 0.0238(3) 0.0373(4) -0.0035(3) 0.0008(3) 0.0025(2)
C77 0.065(7) 0.056(7) 0.164(12) -0.055(7) 0.039(8) -0.008(5)
Cl5 0.099(2) 0.075(2) 0.198(4) 0.000(2) 0.082(3) -0.0028(17)
Cl6 0.138(3) 0.066(2) 0.138(3) -0.0094(19) 0.080(3) -0.0173(18)
C78 0.160(12) 0.063(7) 0.111(11) -0.012(7) 0.105(10) 0.000(7)
Cl7 0.095(3) 0.138(3) 0.147(4) -0.006(3) 0.030(3) 0.021(2)
Cl8 0.111(2) 0.0585(17) 0.081(2) 0.0076(14) 0.0228(18) 0.0265(15)
C79 0.104(9) 0.063(7) 0.068(7) 0.014(6) 0.027(7) 0.026(6)
Cl9 0.0712(19) 0.087(2) 0.134(3) 0.0478(19) 0.0422(19) 0.0335(15)
Cl10 0.090(2) 0.0745(19) 0.114(3) -0.0117(17) 0.0511(19) -0.0110(15)
C80 0.149(18) 0.104(15) 0.040(10) 0.012(9) 0.055(12) -0.048(12)

loop_
_atom_type_symbol
_atom_type_description
_atom_type_scat_dispersion_real
_atom_type_scat_dispersion_imag
_atom_type_scat_source
C C 0.0033 0.0016 'International Tables Vol C Tables 4.2.6.8 and 6.1.1.4'
H H 0.0000 0.0000 'International Tables Vol C Tables 4.2.6.8 and 6.1.1.4'
N N 0.0061 0.0033 'International Tables Vol C Tables 4.2.6.8 and 6.1.1.4'
P P 0.1023 0.0942 'International Tables Vol C Tables 4.2.6.8 and 6.1.1.4'
Cl Cl 0.1484 0.1585 'International Tables Vol C Tables 4.2.6.8 and 6.1.1.4'
Pd Pd -0.9988 1.0072 'International Tables Vol C Tables 4.2.6.8 and 6.1.1.4'

loop_
_geom_angle_atom_site_label_1
_geom_angle_atom_site_label_2
_geom_angle_atom_site_label_3
_geom_angle
C2 C1 N1 122.4(6)
C2 C1 C6 118.3(6)
N1 C1 C6 119.3(6)
C3 C2 C1 121.2(7)
C3 C2 H2 119.4
C1 C2 H2 119.4
C4 C3 C2 120.8(7)
C4 C3 H3 119.6
C2 C3 H3 119.6
C5 C4 C3 118.7(6)
C5 C4 H4 120.6
C3 C4 H4 120.6
C4 C5 C6 122.3(7)
C4 C5 H5 118.8
C6 C5 H5 118.8
C5 C6 C1 118.5(6)
C5 C6 C7 119.7(6)
C1 C6 C7 121.5(6)
N2 C7 C6 119.7(6)
N2 C7 C8 122.1(6)
C6 C7 C8 118.2(6)
C13 C8 C9 119.3(7)
C13 C8 C7 121.0(7)
C9 C8 C7 119.7(6)
C10 C9 C8 121.2(7)
C10 C9 H9 119.4
C8 C9 H9 119.4
C9 C10 C11 118.9(8)
C9 C10 H10 120.6
C11 C10 H10 120.6
C12 C11 C10 120.4(8)
C12 C11 H11 119.8
C10 C11 H11 119.8
C11 C12 C13 120.4(8)
C11 C12 H12 119.8
C13 C12 H12 119.8
C8 C13 C12 119.8(8)
C8 C13 H13 120.1
C12 C13 H13 120.1
C19 C14 C15 119.6(6)
C19 C14 N2 122.5(6)
C15 C14 N2 117.8(6)
C16 C15 C14 120.0(7)
C16 C15 H15 120.0
C14 C15 H15 120.0
C15 C16 C17 121.2(7)
C15 C16 H16 119.4
C17 C16 H16 119.4
C18 C17 C16 117.5(7)
C18 C17 C20 121.3(7)
C16 C17 C20 121.1(7)
C19 C18 C17 121.5(7)
C19 C18 H18 119.2
C17 C18 H18 119.2
C14 C19 C18 120.1(7)
C14 C19 H19 120.0
C18 C19 H19 120.0
C17 C20 H20A 109.5
C17 C20 H20B 109.5
H20A C20 H20B 109.5
C17 C20 H20C 109.5
H20A C20 H20C 109.5
H20B C20 H20C 109.5
C22 C21 C26 118.5(7)
C22 C21 P1 124.2(5)
C26 C21 P1 117.0(6)
C21 C22 C23 119.8(7)
C21 C22 H22 120.1
C23 C22 H22 120.1
C24 C23 C22 120.3(8)
C24 C23 H23 119.8
C22 C23 H23 119.8
C25 C24 C23 120.5(8)
C25 C24 H24 119.7
C23 C24 H24 119.7
C24 C25 C26 119.7(8)
C24 C25 H25 120.1
C26 C25 H25 120.1
C25 C26 C21 121.1(7)
C25 C26 H26 119.4
C21 C26 H26 119.4
C32 C27 C28 119.4(7)
C32 C27 P1 121.0(5)
C28 C27 P1 119.4(6)
C29 C28 C27 120.0(8)
C29 C28 H28 120.0
C27 C28 H28 120.0
C30 C29 C28 120.8(8)
C30 C29 H29 119.6
C28 C29 H29 119.6
C29 C30 CV31 119.9(7)
C29 C30 H30 120.1
CV31 C30 H30 120.1
CV31 C32 C27 119.6(7)
CV31 C32 H32 120.2
C27 C32 H32 120.2
C38 C33 C34 118.9(6)
C38 C33 P1 121.7(6)
C34 C33 P1 119.3(5)
C33 C34 C35 120.3(7)
C33 C34 H34 119.9
C35 C34 H34 119.9
C36 C35 C34 119.1(8)
C36 C35 H35 120.5
C34 C35 H35 120.5
C37 C36 C35 120.4(7)
C37 C36 H36 119.8
C35 C36 H36 119.8
C36 C37 C38 121.2(8)
C36 C37 H37 119.4
C38 C37 H37 119.4
C37 C38 C33 120.1(8)
C37 C38 H38 119.9
C33 C38 H38 119.9
C32 CV31 C30 120.2(7)
C32 CV31 HV31 119.9
C30 CV31 HV31 119.9
C1 N1 P1 124.0(5)
C1 N1 Pd1 108.7(4)
P1 N1 Pd1 127.2(3)
C7 N2 C14 120.7(5)
C7 N2 Pd1 122.6(4)
C14 N2 Pd1 115.1(4)
N1 P1 C21 106.8(3)
N1 P1 C27 116.5(3)
C21 P1 C27 107.3(3)
N1 P1 C33 109.4(3)
C21 P1 C33 108.8(3)
C27 P1 C33 107.8(3)
N2 Pd1 N1 83.8(2)
N2 Pd1 Cl1 175.77(16)
N1 Pd1 Cl1 94.01(15)
N2 Pd1 Cl2 92.45(16)
N1 Pd1 Cl2 170.34(15)
Cl1 Pd1 Cl2 90.32(7)
C40 C39 N3 122.3(6)
C40 C39 C44 117.8(7)
N3 C39 C44 119.8(6)
C39 C40 C41 121.4(7)
C39 C40 H40 119.3
C41 C40 H40 119.3
C42 C41 C40 120.6(7)
C42 C41 H41 119.7
C40 C41 H41 119.7
C41 C42 C43 118.9(7)
C41 C42 H42 120.6
C43 C42 H42 120.6
C42 C43 C44 122.0(7)
C42 C43 H43 119.0
C44 C43 H43 119.0
C43 C44 C39 119.2(6)
C43 C44 C45 118.9(6)
C39 C44 C45 121.8(6)
N4 C45 C44 122.6(6)
N4 C45 C46 119.4(6)
C44 C45 C46 118.1(6)
C47 C46 C51 118.8(6)
C47 C46 C45 121.6(6)
C51 C46 C45 119.6(6)
C46 C47 C48 120.2(7)
C46 C47 H47 119.9
C48 C47 H47 119.9
C49 C48 C47 120.4(7)
C49 C48 H48 119.8
C47 C48 H48 119.8
C48 C49 C50 120.2(6)
C48 C49 H49 119.9
C50 C49 H49 119.9
C51 C50 C49 119.4(7)
C51 C50 H50 120.3
C49 C50 H50 120.3
C50 C51 C46 120.9(6)
C50 C51 H51 119.5
C46 C51 H51 119.5
C57 C52 C53 119.5(7)
C57 C52 N4 121.2(7)
C53 C52 N4 119.2(7)
C54 C53 C52 119.3(8)
C54 C53 H53 120.3
C52 C53 H53 120.3
C55 C54 C53 121.9(8)
C55 C54 H54 119.0
C53 C54 H54 119.0
C56 C55 C54 117.2(7)
C56 C55 C58 122.8(8)
C54 C55 C58 120.0(8)
C55 C56 C57 122.4(8)
C55 C56 H56 118.8
C57 C56 H56 118.8
C52 C57 C56 119.6(7)
C52 C57 H57 120.2
C56 C57 H57 120.2
C55 C58 H58A 109.5
C55 C58 H58B 109.5
H58A C58 H58B 109.5
C55 C58 H58C 109.5
H58A C58 H58C 109.5
H58B C58 H58C 109.5
C60 C59 C64 118.5(6)
C60 C59 P2 121.8(5)
C64 C59 P2 119.6(5)
C59 C60 C61 121.0(7)
C59 C60 H60 119.5
C61 C60 H60 119.5
C62 C61 C60 119.7(7)
C62 C61 H61 120.1
C60 C61 H61 120.1
C63 C62 C61 119.9(7)
C63 C62 H62 120.0
C61 C62 H62 120.0
C62 C63 C64 120.5(6)
C62 C63 H63 119.8
C64 C63 H63 119.8
C63 C64 C59 120.3(7)
C63 C64 H64 119.9
C59 C64 H64 119.9
C70 C65 C66 119.4(7)
C70 C65 P2 120.4(6)
C66 C65 P2 120.0(5)
C67 C66 C65 120.5(8)
C67 C66 H66 119.8
C65 C66 H66 119.8
C68 C67 C66 119.1(8)
C68 C67 H67 120.5
C66 C67 H67 120.5
C67 C68 C69 121.2(8)
C67 C68 H68 119.4
C69 C68 H68 119.4
C68 C69 C70 119.4(8)
C68 C69 H69 120.3
C70 C69 H69 120.3
C65 C70 C69 120.5(8)
C65 C70 H70 119.8
C69 C70 H70 119.8
C76 C71 C72 119.0(7)
C76 C71 P2 120.8(6)
C72 C71 P2 119.9(5)
C73 C72 C71 121.0(7)
C73 C72 H72 119.5
C71 C72 H72 119.5
C72 C73 C74 119.9(8)
C72 C73 H73 120.1
C74 C73 H73 120.1
C75 C74 C73 119.3(8)
C75 C74 H74 120.3
C73 C74 H74 120.3
C74 C75 C76 122.2(7)
C74 C75 H75 118.9
C76 C75 H75 118.9
C75 C76 C71 118.6(7)
C75 C76 H76 120.7
C71 C76 H76 120.7
C39 N3 P2 125.5(5)
C39 N3 Pd2 110.9(4)
P2 N3 Pd2 123.6(3)
C45 N4 C52 120.7(6)
C45 N4 Pd2 122.6(5)
C52 N4 Pd2 116.5(4)
N3 P2 C59 108.7(3)
N3 P2 C71 108.4(3)
C59 P2 C71 109.7(3)
N3 P2 C65 117.2(3)
C59 P2 C65 106.0(3)
C71 P2 C65 106.8(3)
N4 Pd2 N3 84.9(2)
N4 Pd2 Cl3 178.26(17)
N3 Pd2 Cl3 93.41(15)
N4 Pd2 Cl4 91.69(16)
N3 Pd2 Cl4 172.64(17)
Cl3 Pd2 Cl4 90.04(7)
Cl6 C77 Cl5 112.3(5)
Cl6 C77 H77A 109.1
Cl5 C77 H77A 109.1
Cl6 C77 H77B 109.1
Cl5 C77 H77B 109.1
H77A C77 H77B 107.9
Cl7 C78 Cl8 112.7(6)
Cl7 C78 H78A 109.0
Cl8 C78 H78A 109.0
Cl7 C78 H78B 109.0
Cl8 C78 H78B 109.0
H78A C78 H78B 107.8
Cl9 C79 Cl10 113.7(5)
Cl9 C79 H79A 108.8
Cl10 C79 H79A 108.8
Cl9 C79 H79B 108.8
Cl10 C79 H79B 108.8
H79A C79 H79B 107.7
Cl11 C80 Cl12 114.1(7)
Cl11 C80 H80A 108.7
Cl12 C80 H80A 108.7
Cl11 C80 H80B 108.7
Cl12 C80 H80B 108.7
H80A C80 H80B 107.6
Cl14 C80B Cl13 112.6(8)
Cl14 C80B H80C 109.1
Cl13 C80B H80C 109.1
Cl14 C80B H80D 109.1
Cl13 C80B H80D 109.1
H80C C80B H80D 107.8
Cl15 C80C Cl16 115.0(9)
Cl15 C80C H80E 108.5
Cl16 C80C H80E 108.5
Cl15 C80C H80F 108.5
Cl16 C80C H80F 108.5
H80E C80C H80F 107.5

loop_
_geom_bond_atom_site_label_1
_geom_bond_atom_site_label_2
_geom_bond_distance
C1 C2 1.392(9)
C1 N1 1.414(8)
C1 C6 1.414(9)
C2 C3 1.390(9)
C2 H2 0.9500
C3 C4 1.375(10)
C3 H3 0.9500
C4 C5 1.370(10)
C4 H4 0.9500
C5 C6 1.406(9)
C5 H5 0.9500
C6 C7 1.469(9)
C7 N2 1.296(8)
C7 C8 1.500(9)
C8 C13 1.374(10)
C8 C9 1.394(10)
C9 C10 1.377(10)
C9 H9 0.9500
C10 C11 1.389(11)
C10 H10 0.9500
C11 C12 1.372(11)
C11 H11 0.9500
C12 C13 1.393(10)
C12 H12 0.9500
C13 H13 0.9500
C14 C19 1.374(9)
C14 C15 1.390(9)
C14 N2 1.453(8)
C15 C16 1.380(9)
C15 H15 0.9500
C16 C17 1.397(10)
C16 H16 0.9500
C17 C18 1.389(10)
C17 C20 1.503(10)
C18 C19 1.382(9)
C18 H18 0.9500
C19 H19 0.9500
C20 H20A 0.9800
C20 H20B 0.9800
C20 H20C 0.9800
C21 C22 1.387(10)
C21 C26 1.397(9)
C21 P1 1.789(7)
C22 C23 1.392(10)
C22 H22 0.9500
C23 C24 1.373(11)
C23 H23 0.9500
C24 C25 1.367(11)
C24 H24 0.9500
C25 C26 1.375(10)
C25 H25 0.9500
C26 H26 0.9500
C27 C32 1.389(9)
C27 C28 1.394(10)
C27 P1 1.794(7)
C28 C29 1.369(10)
C28 H28 0.9500
C29 C30 1.362(11)
C29 H29 0.9500
C30 CV31 1.388(11)
C30 H30 0.9500
C32 CV31 1.382(10)
C32 H32 0.9500
C33 C38 1.378(9)
C33 C34 1.383(10)
C33 P1 1.811(7)
C34 C35 1.404(10)
C34 H34 0.9500
C35 C36 1.372(11)
C35 H35 0.9500
C36 C37 1.351(11)
C36 H36 0.9500
C37 C38 1.377(10)
C37 H37 0.9500
C38 H38 0.9500
CV31 HV31 0.9500
N1 P1 1.615(5)
N1 Pd1 2.044(5)
N2 Pd1 2.016(5)
Cl1 Pd1 2.2933(17)
Cl2 Pd1 2.3003(19)
C39 C40 1.391(10)
C39 N3 1.405(9)
C39 C44 1.415(9)
C40 C41 1.391(10)
C40 H40 0.9500
C41 C42 1.371(10)
C41 H41 0.9500
C42 C43 1.378(10)
C42 H42 0.9500
C43 C44 1.391(9)
C43 H43 0.9500
C44 C45 1.470(9)
C45 N4 1.281(8)
C45 C46 1.510(9)
C46 C47 1.382(9)
C46 C51 1.388(9)
C47 C48 1.387(9)
C47 H47 0.9500
C48 C49 1.366(10)
C48 H48 0.9500
C49 C50 1.383(10)
C49 H49 0.9500
C50 C51 1.383(9)
C50 H50 0.9500
C51 H51 0.9500
C52 C57 1.373(9)
C52 C53 1.387(9)
C52 N4 1.448(9)
C53 C54 1.385(10)
C53 H53 0.9500
C54 C55 1.382(10)
C54 H54 0.9500
C55 C56 1.370(10)
C55 C58 1.512(10)
C56 C57 1.382(10)
C56 H56 0.9500
C57 H57 0.9500
C58 H58A 0.9800
C58 H58B 0.9800
C58 H58C 0.9800
C59 C60 1.388(9)
C59 C64 1.405(9)
C59 P2 1.792(7)
C60 C61 1.390(10)
C60 H60 0.9500
C61 C62 1.390(10)
C61 H61 0.9500
C62 C63 1.379(10)
C62 H62 0.9500
C63 C64 1.388(9)
C63 H63 0.9500
C64 H64 0.9500
C65 C70 1.376(10)
C65 C66 1.390(10)
C65 P2 1.817(7)
C66 C67 1.387(10)
C66 H66 0.9500
C67 C68 1.375(11)
C67 H67 0.9500
C68 C69 1.376(11)
C68 H68 0.9500
C69 C70 1.388(10)
C69 H69 0.9500
C70 H70 0.9500
C71 C76 1.390(9)
C71 C72 1.397(10)
C71 P2 1.802(8)
C72 C73 1.363(10)
C72 H72 0.9500
C73 C74 1.375(10)
C73 H73 0.9500
C74 C75 1.368(11)
C74 H74 0.9500
C75 C76 1.373(10)
C75 H75 0.9500
C76 H76 0.9500
N3 P2 1.618(6)
N3 Pd2 2.042(5)
N4 Pd2 2.018(5)
Cl3 Pd2 2.2861(19)
Cl4 Pd2 2.3057(18)
C77 Cl6 1.716(6)
C77 Cl5 1.731(6)
C77 H77A 0.9900
C77 H77B 0.9900
C78 Cl7 1.676(12)
C78 Cl8 1.800(12)
C78 H78A 0.9900
C78 H78B 0.9900
C79 Cl9 1.736(6)
C79 Cl10 1.736(6)
C79 H79A 0.9900
C79 H79B 0.9900
C80 Cl11 1.728(8)
C80 Cl12 1.743(8)
C80 H80A 0.9900
C80 H80B 0.9900
C80B Cl14 1.743(8)
C80B Cl13 1.751(8)
C80B H80C 0.9900
C80B H80D 0.9900
C80C Cl15 1.727(9)
C80C Cl16 1.730(9)
C80C H80E 0.9900
C80C H80F 0.9900

loop_
_geom_torsion_atom_site_label_1
_geom_torsion_atom_site_label_2
_geom_torsion_atom_site_label_3
_geom_torsion_atom_site_label_4
_geom_torsion
N1 C1 C2 C3 -178.5(6)
C6 C1 C2 C3 3.3(10)
C1 C2 C3 C4 -1.1(11)
C2 C3 C4 C5 -1.9(11)
C3 C4 C5 C6 2.8(11)
C4 C5 C6 C1 -0.6(10)
C4 C5 C6 C7 -174.5(7)
C2 C1 C6 C5 -2.5(10)
N1 C1 C6 C5 179.3(6)
C2 C1 C6 C7 171.4(6)
N1 C1 C6 C7 -6.9(10)
C5 C6 C7 N2 -149.2(7)
C1 C6 C7 N2 37.0(10)
C5 C6 C7 C8 32.3(9)
C1 C6 C7 C8 -141.5(7)
N2 C7 C8 C13 61.8(9)
C6 C7 C8 C13 -119.8(7)
N2 C7 C8 C9 -119.8(8)
C6 C7 C8 C9 58.7(9)
C13 C8 C9 C10 -3.2(11)
C7 C8 C9 C10 178.3(7)
C8 C9 C10 C11 2.6(12)
C9 C10 C11 C12 0.1(12)
C10 C11 C12 C13 -2.2(12)
C9 C8 C13 C12 1.0(11)
C7 C8 C13 C12 179.5(6)
C11 C12 C13 C8 1.6(11)
C19 C14 C15 C16 -1.8(10)
N2 C14 C15 C16 174.6(6)
C14 C15 C16 C17 1.2(10)
C15 C16 C17 C18 0.1(10)
C15 C16 C17 C20 178.9(7)
C16 C17 C18 C19 -0.7(10)
C20 C17 C18 C19 -179.6(7)
C15 C14 C19 C18 1.2(10)
N2 C14 C19 C18 -175.0(6)
C17 C18 C19 C14 0.1(10)
C26 C21 C22 C23 -0.2(10)
P1 C21 C22 C23 -173.2(6)
C21 C22 C23 C24 1.0(11)
C22 C23 C24 C25 -1.0(12)
C23 C24 C25 C26 0.2(12)
C24 C25 C26 C21 0.6(11)
C22 C21 C26 C25 -0.6(10)
P1 C21 C26 C25 172.9(6)
C32 C27 C28 C29 0.4(12)
P1 C27 C28 C29 176.3(6)
C27 C28 C29 C30 -1.1(13)
C28 C29 C30 CV31 0.5(13)
C28 C27 C32 CV31 0.9(11)
P1 C27 C32 CV31 -174.9(6)
C38 C33 C34 C35 -2.1(11)
P1 C33 C34 C35 174.8(6)
C33 C34 C35 C36 1.0(11)
C34 C35 C36 C37 0.9(12)
C35 C36 C37 C38 -1.6(13)
C36 C37 C38 C33 0.4(12)
C34 C33 C38 C37 1.4(11)
P1 C33 C38 C37 -175.4(6)
C27 C32 CV31 C30 -1.5(11)
C29 C30 CV31 C32 0.8(13)
C2 C1 N1 P1 -45.4(8)
C6 C1 N1 P1 132.7(6)
C2 C1 N1 Pd1 131.3(6)
C6 C1 N1 Pd1 -50.6(7)
C6 C7 N2 C14 -163.8(6)
C8 C7 N2 C14 14.6(10)
C6 C7 N2 Pd1 0.9(9)
C8 C7 N2 Pd1 179.3(5)
C19 C14 N2 C7 -110.1(7)
C15 C14 N2 C7 73.6(8)
C19 C14 N2 Pd1 84.1(7)
C15 C14 N2 Pd1 -92.2(6)
C1 N1 P1 C21 -27.2(6)
Pd1 N1 P1 C21 156.7(3)
C1 N1 P1 C27 92.7(6)
Pd1 N1 P1 C27 -83.4(4)
C1 N1 P1 C33 -144.8(5)
Pd1 N1 P1 C33 39.1(4)
C22 C21 P1 N1 125.0(6)
C26 C21 P1 N1 -48.1(6)
C22 C21 P1 C27 -0.6(7)
C26 C21 P1 C27 -173.7(5)
C22 C21 P1 C33 -117.0(6)
C26 C21 P1 C33 69.9(6)
C32 C27 P1 N1 -20.1(7)
C28 C27 P1 N1 164.2(6)
C32 C27 P1 C21 99.6(6)
C28 C27 P1 C21 -76.2(7)
C32 C27 P1 C33 -143.4(6)
C28 C27 P1 C33 40.8(7)
C38 C33 P1 N1 106.8(6)
C34 C33 P1 N1 -70.0(6)
C38 C33 P1 C21 -9.6(7)
C34 C33 P1 C21 173.6(6)
C38 C33 P1 C27 -125.6(6)
C34 C33 P1 C27 57.5(6)
C7 N2 Pd1 N1 -42.9(5)
C14 N2 Pd1 N1 122.6(5)
C7 N2 Pd1 Cl1 -101(2)
C14 N2 Pd1 Cl1 64(2)
C7 N2 Pd1 Cl2 128.2(5)
C14 N2 Pd1 Cl2 -66.3(4)
C1 N1 Pd1 N2 64.5(4)
P1 N1 Pd1 N2 -119.0(4)
C1 N1 Pd1 Cl1 -119.1(4)
P1 N1 Pd1 Cl1 57.4(3)
C1 N1 Pd1 Cl2 -2.8(12)
P1 N1 Pd1 Cl2 173.8(6)
N3 C39 C40 C41 179.8(6)
C44 C39 C40 C41 1.7(10)
C39 C40 C41 C42 -1.5(12)
C40 C41 C42 C43 -0.4(11)
C41 C42 C43 C44 2.1(11)
C42 C43 C44 C39 -1.8(10)
C42 C43 C44 C45 -178.9(6)
C40 C39 C44 C43 -0.1(10)
N3 C39 C44 C43 -178.3(6)
C40 C39 C44 C45 176.9(6)
N3 C39 C44 C45 -1.2(9)
C43 C44 C45 N4 -153.8(6)
C39 C44 C45 N4 29.2(10)
C43 C44 C45 C46 25.9(9)
C39 C44 C45 C46 -151.2(6)
N4 C45 C46 C47 -97.6(8)
C44 C45 C46 C47 82.7(8)
N4 C45 C46 C51 81.4(8)
C44 C45 C46 C51 -98.3(7)
C51 C46 C47 C48 1.0(10)
C45 C46 C47 C48 180.0(6)
C46 C47 C48 C49 -0.4(11)
C47 C48 C49 C50 0.9(11)
C48 C49 C50 C51 -2.0(11)
C49 C50 C51 C46 2.7(11)
C47 C46 C51 C50 -2.2(10)
C45 C46 C51 C50 178.8(6)
C57 C52 C53 C54 -0.1(10)
N4 C52 C53 C54 177.2(6)
C52 C53 C54 C55 0.5(11)
C53 C54 C55 C56 -0.5(11)
C53 C54 C55 C58 -178.8(7)
C54 C55 C56 C57 0.1(10)
C58 C55 C56 C57 178.3(7)
C53 C52 C57 C56 -0.3(10)
N4 C52 C57 C56 -177.6(6)
C55 C56 C57 C52 0.3(10)
C64 C59 C60 C61 0.8(11)
P2 C59 C60 C61 -179.5(6)
C59 C60 C61 C62 0.3(12)
C60 C61 C62 C63 -1.9(12)
C61 C62 C63 C64 2.3(12)
C62 C63 C64 C59 -1.1(11)
C60 C59 C64 C63 -0.4(10)
P2 C59 C64 C63 179.9(5)
C70 C65 C66 C67 -0.3(11)
P2 C65 C66 C67 -175.4(6)
C65 C66 C67 C68 -0.4(12)
C66 C67 C68 C69 0.3(13)
C67 C68 C69 C70 0.5(12)
C66 C65 C70 C69 1.2(11)
P2 C65 C70 C69 176.2(6)
C68 C69 C70 C65 -1.3(12)
C76 C71 C72 C73 -0.2(10)
P2 C71 C72 C73 -174.0(6)
C71 C72 C73 C74 -0.9(11)
C72 C73 C74 C75 0.9(11)
C73 C74 C75 C76 0.2(12)
C74 C75 C76 C71 -1.3(11)
C72 C71 C76 C75 1.2(10)
P2 C71 C76 C75 175.0(5)
C40 C39 N3 P2 -45.7(9)
C44 C39 N3 P2 132.3(6)
C40 C39 N3 Pd2 131.7(6)
C44 C39 N3 Pd2 -50.2(7)
C44 C45 N4 C52 -170.8(6)
C46 C45 N4 C52 9.6(9)
C44 C45 N4 Pd2 3.9(9)
C46 C45 N4 Pd2 -175.8(4)
C57 C52 N4 C45 -92.3(8)
C53 C52 N4 C45 90.4(8)
C57 C52 N4 Pd2 92.8(7)
C53 C52 N4 Pd2 -84.5(6)
C39 N3 P2 C59 -23.5(7)
Pd2 N3 P2 C59 159.4(3)
C39 N3 P2 C71 -142.6(6)
Pd2 N3 P2 C71 40.3(4)
C39 N3 P2 C65 96.5(6)
Pd2 N3 P2 C65 -80.6(5)
C60 C59 P2 N3 138.4(6)
C64 C59 P2 N3 -42.0(7)
C60 C59 P2 C71 -103.3(6)
C64 C59 P2 C71 76.3(6)
C60 C59 P2 C65 11.6(7)
C64 C59 P2 C65 -168.7(6)
C76 C71 P2 N3 -82.1(6)
C72 C71 P2 N3 91.6(6)
C76 C71 P2 C59 159.4(5)
C72 C71 P2 C59 -27.0(6)
C76 C71 P2 C65 45.0(6)
C72 C71 P2 C65 -141.4(5)
C70 C65 P2 N3 159.2(6)
C66 C65 P2 N3 -25.8(7)
C70 C65 P2 C59 -79.4(7)
C66 C65 P2 C59 95.7(6)
C70 C65 P2 C71 37.5(7)
C66 C65 P2 C71 -147.5(6)
C45 N4 Pd2 N3 -40.8(5)
C52 N4 Pd2 N3 134.0(5)
C45 N4 Pd2 Cl3 -38(6)
C52 N4 Pd2 Cl3 136(6)
C45 N4 Pd2 Cl4 132.7(5)
C52 N4 Pd2 Cl4 -52.5(5)
C39 N3 Pd2 N4 61.1(5)
P2 N3 Pd2 N4 -121.4(4)
C39 N3 Pd2 Cl3 -118.9(4)
P2 N3 Pd2 Cl3 58.6(4)
C39 N3 Pd2 Cl4 -1.1(16)
P2 N3 Pd2 Cl4 176.4(9)
